data_7157134
loop_
_publ_author_name
'Tazi, Mehdi'
'Erb, William'
'Roisnel, Thierry'
'Dorcet, Vincent'
'Mongin, Florence'
'Low, Paul J.'

_publ_section_title
;
 From ferrocene to fluorine-containing penta-substituted derivatives and
 all points in-between; or, how to increase the available chemical space.
;
_journal_issue 42
_journal_name_full 'Organic &amp; biomolecular chemistry'
_journal_page_first 9352
_journal_page_last 9359
_journal_paper_doi 10.1039/c9ob01885a
_journal_volume 17
_journal_year 2019
_chemical_compound_source 'synthesis as described'
_chemical_formula_moiety 'C14 H16 F Fe I O2 Si'
_chemical_formula_sum 'C14 H16 F Fe I O2 Si'
_chemical_formula_weight 446.11
_space_group_crystal_system monoclinic
_space_group_IT_number 14
_space_group_name_Hall '-P 2yn'
_space_group_name_H-M_alt 'P 1 21/n 1'
_symmetry_space_group_name_Hall '-P 2yn'
_symmetry_space_group_name_H-M 'P 1 21/n 1'
_atom_sites_solution_hydrogens mixed
_atom_sites_solution_primary dual
_atom_sites_solution_secondary difmap
_audit_update_record
;
2019-07-08 deposited with the CCDC.    2019-10-08 downloaded from the CCDC.
;
_cell_angle_alpha 90
_cell_angle_beta 100.433(5)
_cell_angle_gamma 90
_cell_formula_units_Z 4
_cell_length_a 6.7304(10)
_cell_length_b 13.738(3)
_cell_length_c 17.564(3)
_cell_measurement_reflns_used 8868
_cell_measurement_temperature 150
_cell_measurement_theta_max 27.5287
_cell_measurement_theta_min 2.3581
_cell_measurement_wavelength 0.71073
_cell_volume 1597.2(5)
_computing_cell_refinement 'APEX3 (Bruker, 2015)'
_computing_data_collection 'SAINT (Bruker, 2014)'
_computing_data_reduction 'SAINT (Bruker, 2014)'
_computing_molecular_graphics 'SXGRAPH (L. Farrugia, 1999), Mercury (CSD, 2016)'
_computing_publication_material 'CRYSCALC (T. Roisnel, local program, 2019)'
_computing_structure_refinement 'SHELXL-2018_3 (Sheldrick, 2018)'
_computing_structure_solution 'SHELXT (G. Sheldrick, 2015)'
_diffrn_ambient_temperature 150
_diffrn_detector '(CMOS) PHOTON 100'
_diffrn_detector_area_resol_mean 10.4167
_diffrn_measured_fraction_theta_full 0.996
_diffrn_measured_fraction_theta_max 0.995
_diffrn_measurement_device_type 'D8 VENTURE Bruker AXS'
_diffrn_measurement_method 'rotation images'
_diffrn_radiation_monochromator 'multilayer monochromator'
_diffrn_radiation_probe x-ray
_diffrn_radiation_source 'Incoatec microfocus sealed tube'
_diffrn_radiation_type MoK\a
_diffrn_radiation_wavelength 0.71073
_diffrn_reflns_av_R_equivalents 0.0324
_diffrn_reflns_av_unetI/netI 0.0275
_diffrn_reflns_limit_h_max 8
_diffrn_reflns_limit_h_min -8
_diffrn_reflns_limit_k_max 15
_diffrn_reflns_limit_k_min -17
_diffrn_reflns_limit_l_max 22
_diffrn_reflns_limit_l_min -22
_diffrn_reflns_number 15893
_diffrn_reflns_theta_full 25.242
_diffrn_reflns_theta_max 27.539
_diffrn_reflns_theta_min 2.358
_diffrn_source_current 1.0
_diffrn_source_voltage 50.0
_exptl_absorpt_coefficient_mu 2.960
_exptl_absorpt_correction_T_max 0.587
_exptl_absorpt_correction_T_min 0.411
_exptl_absorpt_correction_type multi-scan
_exptl_absorpt_process_details
;
  [Sheldrick, G.M. (2014). SADABS Bruker AXS Inc., Madison, Wisconsin, USA]
;
_exptl_crystal_colour orange
_exptl_crystal_density_diffrn 1.855
_exptl_crystal_description prism
_exptl_crystal_F_000 872
_exptl_crystal_size_max 0.480
_exptl_crystal_size_mid 0.370
_exptl_crystal_size_min 0.180
_refine_diff_density_max 1.750
_refine_diff_density_min -1.353
_refine_diff_density_rms 0.138
_refine_ls_extinction_coef 0.0121(6)
_refine_ls_extinction_method 'SHELXL-2018_3 (Sheldrick 2018)'
_refine_ls_goodness_of_fit_ref 1.530
_refine_ls_hydrogen_treatment mixed
_refine_ls_matrix_type full
_refine_ls_number_parameters 164
_refine_ls_number_reflns 3654
_refine_ls_number_restraints 0
_refine_ls_restrained_S_all 1.530
_refine_ls_R_factor_all 0.0355
_refine_ls_R_factor_gt 0.0322
_refine_ls_shift/su_max 0.008
_refine_ls_shift/su_mean 0.000
_refine_ls_structure_factor_coef Fsqd
_refine_ls_weighting_details 'w=1/[\s^2^(Fo^2^)+(0.0220P)^2^+1.9053P] where P=(Fo^2^+2Fc^2^)/3'
_refine_ls_weighting_scheme calc
_refine_ls_wR_factor_gt 0.0799
_refine_ls_wR_factor_ref 0.0817
_reflns_Friedel_coverage 0.000
_reflns_number_gt 3385
_reflns_number_total 3654
_reflns_threshold_expression >2sigma(I)
_cod_data_source_file c9ob01885a2.cif
_cod_data_source_block 5s-I-5_MT383
_cod_depositor_comments 'Adding full bibliography for 7157127--7157141.cif.'
_cod_database_code 7157134

loop_
_space_group_symop_operation_xyz
'x, y, z'
'-x+1/2, y+1/2, -z+1/2'
'-x, -y, -z'
'x-1/2, -y-1/2, z-1/2'

loop_
_atom_site_label
_atom_site_type_symbol
_atom_site_fract_x
_atom_site_fract_y
_atom_site_fract_z
_atom_site_U_iso_or_equiv
_atom_site_adp_type
_atom_site_occupancy
_atom_site_site_symmetry_order
_atom_site_calc_flag
_atom_site_refinement_flags_posn
_atom_site_refinement_flags_adp
Fe1 Fe 0.15803(6) 0.71252(3) 0.58246(3) 0.01292(12) Uani 1 1 d . .
I1 I 0.31970(3) 0.66733(2) 0.39654(2) 0.02339(10) Uani 1 1 d . .
Si1 Si 0.40290(13) 0.56882(6) 0.73796(5) 0.01727(19) Uani 1 1 d . .
C1 C -0.1103(5) 0.7331(4) 0.5087(3) 0.0407(5) Uani 1 1 d . .
H1 H -0.128739 0.733437 0.453765 0.049 Uiso 1 1 calc R U
C2 C -0.0647(6) 0.8144(4) 0.5577(3) 0.0407(5) Uani 1 1 d . .
H2 H -0.046798 0.879351 0.541629 0.049 Uiso 1 1 calc R U
C3 C -0.0501(6) 0.7819(4) 0.6355(3) 0.0407(5) Uani 1 1 d . .
H3 H -0.020607 0.820827 0.680824 0.049 Uiso 1 1 calc R U
C4 C -0.0875(6) 0.6820(4) 0.6322(3) 0.0407(5) Uani 1 1 d . .
H4 H -0.088103 0.641178 0.675818 0.049 Uiso 1 1 calc R U
C5 C -0.1235(6) 0.6512(4) 0.5558(3) 0.0407(5) Uani 1 1 d . .
H5 H -0.152077 0.586390 0.538307 0.049 Uiso 1 1 calc R U
C6 C 0.4422(4) 0.7414(2) 0.64030(16) 0.0118(5) Uani 1 1 d . .
C7 C 0.4044(4) 0.6406(2) 0.64739(17) 0.0133(5) Uani 1 1 d . .
C8 C 0.3600(4) 0.6058(2) 0.56866(17) 0.0138(5) Uani 1 1 d . .
H8 H 0.329540 0.540233 0.553846 0.017 Uiso 1 1 calc R U
C9 C 0.3686(4) 0.6845(2) 0.51627(17) 0.0130(5) Uani 1 1 d . .
C10 C 0.4197(4) 0.7721(2) 0.56094(17) 0.0124(5) Uani 1 1 d . .
F11 F 0.5035(3) 0.79968(13) 0.70154(10) 0.0183(4) Uani 1 1 d . .
C12 C 0.3016(7) 0.6445(3) 0.8105(2) 0.0360(9) Uani 1 1 d . .
H12A H 0.382873 0.703769 0.821173 0.054 Uiso 1 1 calc R U
H12B H 0.307803 0.607313 0.858501 0.054 Uiso 1 1 calc R U
H12C H 0.161056 0.662085 0.789941 0.054 Uiso 1 1 calc R U
C13 C 0.2417(5) 0.4593(3) 0.7106(2) 0.0277(7) Uani 1 1 d . .
H13A H 0.109951 0.479636 0.681635 0.042 Uiso 1 1 calc R U
H13B H 0.222920 0.424642 0.757583 0.042 Uiso 1 1 calc R U
H13C H 0.307633 0.416174 0.678382 0.042 Uiso 1 1 calc R U
C14 C 0.6687(5) 0.5347(3) 0.7793(2) 0.0296(8) Uani 1 1 d . .
H14A H 0.726198 0.497661 0.740790 0.044 Uiso 1 1 calc R U
H14B H 0.670851 0.494717 0.825613 0.044 Uiso 1 1 calc R U
H14C H 0.748613 0.593797 0.793101 0.044 Uiso 1 1 calc R U
C15 C 0.4449(4) 0.8710(2) 0.53255(17) 0.0138(5) Uani 1 1 d . .
O16 O 0.4550(4) 0.88826(16) 0.46487(13) 0.0239(5) Uani 1 1 d . .
O17 O 0.4570(4) 0.93824(17) 0.58651(14) 0.0256(5) Uani 1 1 d . .
H17 H 0.476(7) 0.986(3) 0.570(3) 0.031 Uiso 1 1 d . U

loop_
_atom_site_aniso_label
_atom_site_aniso_U_11
_atom_site_aniso_U_22
_atom_site_aniso_U_33
_atom_site_aniso_U_23
_atom_site_aniso_U_13
_atom_site_aniso_U_12
Fe1 0.0080(2) 0.0135(2) 0.0173(2) 0.00126(16) 0.00244(15) -0.00061(14)
I1 0.03187(15) 0.02355(14) 0.01449(13) -0.00349(7) 0.00350(9) -0.00326(8)
Si1 0.0192(4) 0.0166(4) 0.0159(4) 0.0039(3) 0.0027(3) -0.0034(3)
C1 0.0135(7) 0.0536(12) 0.0558(12) 0.0040(9) 0.0083(8) 0.0053(7)
C2 0.0135(7) 0.0536(12) 0.0558(12) 0.0040(9) 0.0083(8) 0.0053(7)
C3 0.0135(7) 0.0536(12) 0.0558(12) 0.0040(9) 0.0083(8) 0.0053(7)
C4 0.0135(7) 0.0536(12) 0.0558(12) 0.0040(9) 0.0083(8) 0.0053(7)
C5 0.0135(7) 0.0536(12) 0.0558(12) 0.0040(9) 0.0083(8) 0.0053(7)
C6 0.0088(12) 0.0122(13) 0.0141(13) -0.0025(10) 0.0013(10) -0.0003(10)
C7 0.0103(12) 0.0144(13) 0.0150(14) 0.0003(11) 0.0015(10) 0.0000(10)
C8 0.0144(13) 0.0102(13) 0.0163(14) -0.0009(11) 0.0016(11) 0.0002(10)
C9 0.0129(13) 0.0125(13) 0.0142(13) -0.0016(11) 0.0036(11) -0.0005(10)
C10 0.0085(12) 0.0126(13) 0.0162(13) 0.0000(11) 0.0027(10) -0.0012(10)
F11 0.0231(9) 0.0159(9) 0.0152(9) -0.0047(7) 0.0016(7) -0.0043(7)
C12 0.046(2) 0.041(2) 0.0239(19) -0.0031(16) 0.0137(17) -0.0023(18)
C13 0.0265(17) 0.0228(17) 0.0332(19) 0.0080(14) 0.0039(14) -0.0080(14)
C14 0.0244(17) 0.0296(19) 0.0306(19) 0.0107(15) -0.0062(14) -0.0050(14)
C15 0.0104(12) 0.0133(13) 0.0175(14) -0.0007(11) 0.0019(10) -0.0013(10)
O16 0.0402(14) 0.0138(10) 0.0179(11) 0.0026(9) 0.0057(10) -0.0049(10)
O17 0.0463(15) 0.0111(11) 0.0203(12) -0.0011(9) 0.0086(11) -0.0063(10)

loop_
_atom_type_symbol
_atom_type_description
_atom_type_scat_dispersion_real
_atom_type_scat_dispersion_imag
_atom_type_scat_source
C C 0.0033 0.0016 'International Tables Vol C Tables 4.2.6.8 and 6.1.1.4'
H H 0.0000 0.0000 'International Tables Vol C Tables 4.2.6.8 and 6.1.1.4'
F F 0.0171 0.0103 'International Tables Vol C Tables 4.2.6.8 and 6.1.1.4'
Fe Fe 0.3463 0.8444 'International Tables Vol C Tables 4.2.6.8 and 6.1.1.4'
I I -0.4742 1.8119 'International Tables Vol C Tables 4.2.6.8 and 6.1.1.4'
O O 0.0106 0.0060 'International Tables Vol C Tables 4.2.6.8 and 6.1.1.4'
Si Si 0.0817 0.0704 'International Tables Vol C Tables 4.2.6.8 and 6.1.1.4'

loop_
_geom_angle_atom_site_label_1
_geom_angle_atom_site_label_2
_geom_angle_atom_site_label_3
_geom_angle
C9 Fe1 C6 68.40(11)
C9 Fe1 C10 41.60(11)
C6 Fe1 C10 41.32(11)
C9 Fe1 C2 124.84(16)
C6 Fe1 C2 124.08(16)
C10 Fe1 C2 108.14(15)
C9 Fe1 C1 106.98(16)
C6 Fe1 C1 158.80(16)
C10 Fe1 C1 121.41(15)
C2 Fe1 C1 40.40(19)
C9 Fe1 C8 41.08(11)
C6 Fe1 C8 67.30(11)
C10 Fe1 C8 69.53(11)
C2 Fe1 C8 161.11(17)
C1 Fe1 C8 123.70(16)
C9 Fe1 C4 155.28(16)
C6 Fe1 C4 125.79(16)
C10 Fe1 C4 162.25(16)
C2 Fe1 C4 67.23(18)
C1 Fe1 C4 67.05(19)
C8 Fe1 C4 120.62(16)
C9 Fe1 C5 120.32(16)
C6 Fe1 C5 160.17(16)
C10 Fe1 C5 156.49(16)
C2 Fe1 C5 67.66(19)
C1 Fe1 C5 40.29(18)
C8 Fe1 C5 106.59(16)
C4 Fe1 C5 39.55(19)
C9 Fe1 C3 162.64(16)
C6 Fe1 C3 109.86(15)
C10 Fe1 C3 125.54(16)
C2 Fe1 C3 40.72(19)
C1 Fe1 C3 68.03(19)
C8 Fe1 C3 155.61(16)
C4 Fe1 C3 39.80(18)
C5 Fe1 C3 67.40(19)
C9 Fe1 C7 69.76(12)
C6 Fe1 C7 40.27(11)
C10 Fe1 C7 70.32(11)
C2 Fe1 C7 157.46(17)
C1 Fe1 C7 159.59(16)
C8 Fe1 C7 40.89(11)
C4 Fe1 C7 107.03(15)
C5 Fe1 C7 122.77(16)
C3 Fe1 C7 120.87(16)
C14 Si1 C13 111.69(17)
C14 Si1 C12 108.5(2)
C13 Si1 C12 110.94(19)
C14 Si1 C7 108.09(15)
C13 Si1 C7 107.35(15)
C12 Si1 C7 110.22(17)
C2 C1 C5 107.7(4)
C2 C1 Fe1 69.7(3)
C5 C1 Fe1 70.1(3)
C2 C1 H1 126.1
C5 C1 H1 126.1
Fe1 C1 H1 125.7
C1 C2 C3 107.9(4)
C1 C2 Fe1 69.9(3)
C3 C2 Fe1 70.1(2)
C1 C2 H2 126.1
C3 C2 H2 126.1
Fe1 C2 H2 125.5
C4 C3 C2 106.8(5)
C4 C3 Fe1 69.9(3)
C2 C3 Fe1 69.2(2)
C4 C3 H3 126.6
C2 C3 H3 126.6
Fe1 C3 H3 125.9
C5 C4 C3 109.8(5)
C5 C4 Fe1 70.3(3)
C3 C4 Fe1 70.3(2)
C5 C4 H4 125.1
C3 C4 H4 125.1
Fe1 C4 H4 125.9
C4 C5 C1 107.8(5)
C4 C5 Fe1 70.2(3)
C1 C5 Fe1 69.6(2)
C4 C5 H5 126.1
C1 C5 H5 126.1
Fe1 C5 H5 125.7
F11 C6 C7 123.0(3)
F11 C6 C10 124.4(3)
C7 C6 C10 112.5(2)
F11 C6 Fe1 129.79(19)
C7 C6 Fe1 71.69(16)
C10 C6 Fe1 69.44(15)
C6 C7 C8 104.4(2)
C6 C7 Si1 128.1(2)
C8 C7 Si1 127.5(2)
C6 C7 Fe1 68.04(16)
C8 C7 Fe1 68.04(16)
Si1 C7 Fe1 126.04(15)
C9 C8 C7 110.0(3)
C9 C8 Fe1 68.81(16)
C7 C8 Fe1 71.07(16)
C9 C8 H8 125.0
C7 C8 H8 125.0
Fe1 C8 H8 126.7
C8 C9 C10 108.3(3)
C8 C9 Fe1 70.11(16)
C10 C9 Fe1 69.67(16)
C8 C9 I1 123.2(2)
C10 C9 I1 128.5(2)
Fe1 C9 I1 127.02(15)
C6 C10 C9 104.8(2)
C6 C10 C15 127.0(3)
C9 C10 C15 128.2(3)
C6 C10 Fe1 69.24(16)
C9 C10 Fe1 68.73(16)
C15 C10 Fe1 126.3(2)
Si1 C12 H12A 109.5
Si1 C12 H12B 109.5
H12A C12 H12B 109.5
Si1 C12 H12C 109.5
H12A C12 H12C 109.5
H12B C12 H12C 109.5
Si1 C13 H13A 109.5
Si1 C13 H13B 109.5
H13A C13 H13B 109.5
Si1 C13 H13C 109.5
H13A C13 H13C 109.5
H13B C13 H13C 109.5
Si1 C14 H14A 109.5
Si1 C14 H14B 109.5
H14A C14 H14B 109.5
Si1 C14 H14C 109.5
H14A C14 H14C 109.5
H14B C14 H14C 109.5
O16 C15 O17 123.8(3)
O16 C15 C10 122.6(3)
O17 C15 C10 113.6(3)
C15 O17 H17 110(4)

loop_
_geom_bond_atom_site_label_1
_geom_bond_atom_site_label_2
_geom_bond_distance
Fe1 C9 2.026(3)
Fe1 C6 2.036(3)
Fe1 C10 2.038(3)
Fe1 C2 2.039(4)
Fe1 C1 2.043(4)
Fe1 C8 2.043(3)
Fe1 C4 2.047(4)
Fe1 C5 2.049(4)
Fe1 C3 2.052(4)
Fe1 C7 2.084(3)
I1 C9 2.082(3)
Si1 C14 1.864(4)
Si1 C13 1.866(4)
Si1 C12 1.866(4)
Si1 C7 1.873(3)
C1 C2 1.410(7)
C1 C5 1.409(7)
C1 H1 0.9500
C2 C3 1.423(7)
C2 H2 0.9500
C3 C4 1.395(7)
C3 H3 0.9500
C4 C5 1.386(7)
C4 H4 0.9500
C5 H5 0.9500
C6 F11 1.344(3)
C6 C7 1.419(4)
C6 C10 1.437(4)
C7 C8 1.442(4)
C8 C9 1.428(4)
C8 H8 0.9500
C9 C10 1.443(4)
C10 C15 1.469(4)
C12 H12A 0.9800
C12 H12B 0.9800
C12 H12C 0.9800
C13 H13A 0.9800
C13 H13B 0.9800
C13 H13C 0.9800
C14 H14A 0.9800
C14 H14B 0.9800
C14 H14C 0.9800
C15 O16 1.226(4)
C15 O17 1.315(4)
O17 H17 0.74(5)

loop_
_geom_torsion_atom_site_label_1
_geom_torsion_atom_site_label_2
_geom_torsion_atom_site_label_3
_geom_torsion_atom_site_label_4
_geom_torsion
C5 C1 C2 C3 -0.1(4)
Fe1 C1 C2 C3 -60.1(3)
C5 C1 C2 Fe1 60.0(3)
C1 C2 C3 C4 -0.1(4)
Fe1 C2 C3 C4 -60.1(3)
C1 C2 C3 Fe1 60.0(3)
C2 C3 C4 C5 0.3(4)
Fe1 C3 C4 C5 -59.3(3)
C2 C3 C4 Fe1 59.6(3)
C3 C4 C5 C1 -0.3(4)
Fe1 C4 C5 C1 -59.7(3)
C3 C4 C5 Fe1 59.3(3)
C2 C1 C5 C4 0.2(4)
Fe1 C1 C5 C4 60.0(3)
C2 C1 C5 Fe1 -59.8(3)
F11 C6 C7 C8 -175.2(2)
C10 C6 C7 C8 1.2(3)
Fe1 C6 C7 C8 58.69(18)
F11 C6 C7 Si1 6.7(4)
C10 C6 C7 Si1 -176.9(2)
Fe1 C6 C7 Si1 -119.3(2)
F11 C6 C7 Fe1 126.1(3)
C10 C6 C7 Fe1 -57.5(2)
C14 Si1 C7 C6 -83.3(3)
C13 Si1 C7 C6 156.0(3)
C12 Si1 C7 C6 35.1(3)
C14 Si1 C7 C8 99.1(3)
C13 Si1 C7 C8 -21.6(3)
C12 Si1 C7 C8 -142.5(3)
C14 Si1 C7 Fe1 -172.39(19)
C13 Si1 C7 Fe1 67.0(2)
C12 Si1 C7 Fe1 -53.9(2)
C6 C7 C8 C9 -0.8(3)
Si1 C7 C8 C9 177.3(2)
Fe1 C7 C8 C9 57.9(2)
C6 C7 C8 Fe1 -58.70(19)
Si1 C7 C8 Fe1 119.4(2)
C7 C8 C9 C10 0.2(3)
Fe1 C8 C9 C10 59.4(2)
C7 C8 C9 Fe1 -59.3(2)
C7 C8 C9 I1 178.84(19)
Fe1 C8 C9 I1 -121.9(2)
F11 C6 C10 C9 175.3(2)
C7 C6 C10 C9 -1.1(3)
Fe1 C6 C10 C9 -59.88(18)
F11 C6 C10 C15 -4.4(4)
C7 C6 C10 C15 179.2(3)
Fe1 C6 C10 C15 120.4(3)
F11 C6 C10 Fe1 -124.9(3)
C7 C6 C10 Fe1 58.8(2)
C8 C9 C10 C6 0.5(3)
Fe1 C9 C10 C6 60.22(18)
I1 C9 C10 C6 -178.1(2)
C8 C9 C10 C15 -179.8(3)
Fe1 C9 C10 C15 -120.1(3)
I1 C9 C10 C15 1.6(4)
C8 C9 C10 Fe1 -59.7(2)
I1 C9 C10 Fe1 121.7(2)
C6 C10 C15 O16 167.9(3)
C9 C10 C15 O16 -11.7(5)
Fe1 C10 C15 O16 -101.9(3)
C6 C10 C15 O17 -11.6(4)
C9 C10 C15 O17 168.8(3)
Fe1 C10 C15 O17 78.6(3)
